data_7054805
loop_
_publ_author_name
'Klementyeva, Svetlana V.'
'Arleth, Nicholas'
'Meyer, Karsten'
'Konchenko, Sergey N.'
'Roesky, Peter W.'

_publ_section_title
;
 Dithionite and sulfinate complexes from the reaction of SO2with
 decamethylsamarocene
;
_journal_issue 10
_journal_name_full 'New J. Chem.'
_journal_page_first 7589
_journal_paper_doi 10.1039/C5NJ00318K
_journal_volume 39
_journal_year 2015
_chemical_formula_moiety 'C80 H120 O12 S6 Sm4, 2(C7 H8)'
_chemical_formula_sum 'C94 H136 O12 S6 Sm4'
_chemical_formula_weight 2251.78
_chemical_name_systematic
;
 ?
;
_space_group_crystal_system triclinic
_space_group_IT_number 2
_space_group_name_Hall '-P 1'
_space_group_name_H-M_alt 'P -1'
_symmetry_space_group_name_Hall '-P 1'
_symmetry_space_group_name_H-M 'P -1'
_atom_sites_solution_hydrogens geom
_audit_creation_date 2015-01-20
_audit_creation_method
;
Olex2 1.2
(compiled 2015.01.12 svn.r3133 for OlexSys, GUI svn.r4987)
;
_audit_update_record
;
2015-02-05 deposited with the CCDC.
2015-03-31 downloaded from the CCDC.
;
_cell_angle_alpha 97.595(16)
_cell_angle_beta 101.297(15)
_cell_angle_gamma 112.448(15)
_cell_formula_units_Z 1
_cell_length_a 12.415(2)
_cell_length_b 12.471(3)
_cell_length_c 17.870(3)
_cell_measurement_temperature 100
_cell_volume 2441.3(9)
_computing_cell_refinement 'STOE X-AREA, PLATON (A.L.Spek, 2005)'
_computing_data_collection 'STOE X-AREA'
_computing_data_reduction 'STOE X-RED, PLATON (A.L.Spek, 2005)'
_computing_molecular_graphics 'Olex2 (Dolomanov et al., 2009)'
_computing_publication_material 'Olex2 (Dolomanov et al., 2009)'
_computing_structure_refinement 'ShelXL-2013 (Sheldrick, 2013)'
_computing_structure_solution 'SHELXS-2013 (Sheldrick, 2013)'
_diffrn_ambient_temperature 100
_diffrn_detector 'image plate (34 cm diameter)'
_diffrn_detector_type STOE
_diffrn_measured_fraction_theta_full 0.999
_diffrn_measured_fraction_theta_max 0.999
_diffrn_measurement_device_type 'STOE IPDS 2'
_diffrn_measurement_method 'area detector'
_diffrn_radiation_type MoK\a
_diffrn_radiation_wavelength 0.71073
_diffrn_reflns_av_R_equivalents 0.1539
_diffrn_reflns_av_unetI/netI 0.1583
_diffrn_reflns_laue_measured_fraction_full 0.999
_diffrn_reflns_laue_measured_fraction_max 0.999
_diffrn_reflns_limit_h_max 15
_diffrn_reflns_limit_h_min -15
_diffrn_reflns_limit_k_max 15
_diffrn_reflns_limit_k_min -15
_diffrn_reflns_limit_l_max 22
_diffrn_reflns_limit_l_min -22
_diffrn_reflns_number 28810
_diffrn_reflns_point_group_measured_fraction_full 0.999
_diffrn_reflns_point_group_measured_fraction_max 0.999
_diffrn_reflns_theta_full 26.000
_diffrn_reflns_theta_max 25.999
_diffrn_reflns_theta_min 1.815
_diffrn_source 'sealed X-ray tube, 12x0.4mm LFF'
_exptl_absorpt_coefficient_mu 2.554
_exptl_absorpt_correction_T_max 0.7880
_exptl_absorpt_correction_T_min 0.4968
_exptl_absorpt_correction_type integration
_exptl_absorpt_process_details 'STOE X-Red, X-Shape'
_exptl_crystal_colour yellow
_exptl_crystal_colour_primary yellow
_exptl_crystal_density_diffrn 1.532
_exptl_crystal_description prism
_exptl_crystal_F_000 1140
_exptl_crystal_size_max 0.16
_exptl_crystal_size_mid 0.104
_exptl_crystal_size_min 0.073
_refine_diff_density_max 4.480
_refine_diff_density_min -1.570
_refine_diff_density_rms 0.335
_refine_ls_extinction_method none
_refine_ls_goodness_of_fit_ref 0.941
_refine_ls_hydrogen_treatment constr
_refine_ls_matrix_type full
_refine_ls_number_parameters 532
_refine_ls_number_reflns 9596
_refine_ls_number_restraints 7
_refine_ls_restrained_S_all 0.941
_refine_ls_R_factor_all 0.1352
_refine_ls_R_factor_gt 0.0867
_refine_ls_shift/su_max 0.005
_refine_ls_shift/su_mean 0.000
_refine_ls_structure_factor_coef Fsqd
_refine_ls_weighting_details 'w=1/[\s^2^(Fo^2^)+(0.1192P)^2^] where P=(Fo^2^+2Fc^2^)/3'
_refine_ls_weighting_scheme calc
_refine_ls_wR_factor_gt 0.1991
_refine_ls_wR_factor_ref 0.2163
_reflns_Friedel_coverage 0.000
_reflns_number_gt 5647
_reflns_number_total 9596
_reflns_threshold_expression 'I > 2\s(I)'
_cod_data_source_file c5nj00318k2.cif
_cod_data_source_block 2
_cod_depositor_comments 'Adding full bibliography for 7054804--7054807.cif.'
_cod_database_code 7054805
_shelx_space_group_comment
;
The symmetry employed for this shelxl refinement is uniquely defined
by the following loop, which should always be used as a source of
symmetry information in preference to the above space-group names.
They are only intended as comments.
;
_olex2_refinement_description
;
1. Fixed Uiso
 At 1.2 times of:
  All C(H) groups
 At 1.5 times of:
  All C(H,H,H) groups
2. Restrained distances
 C47-C41
 1.4 with sigma of 0.02
3. Rigid bond restraints
 C41
 with sigma for 1-2 distances of 0.001 and sigma for 1-3 distances of 0.001
4. Uiso/Uaniso restraints and constraints
Uanis(C41) \\sim Ueq: with sigma of 0.01 and sigma for terminal atoms of 0.02
5. Rigid body (RIGU) restrains
 C41
 with sigma for 1-2 distances of 0.004 and sigma for 1-3 distances of 0.004
6.a Aromatic/amide H refined with riding coordinates:
 C42(H42), C43(H43), C44(H44), C45(H45), C46(H46)
6.b Fitted hexagon refined as free rotating group:
 C41(C42,C43,C44,C45,C46)
6.c Idealised Me refined as rotating group:
 C38(H38A,H38B,H38C), C20(H20A,H20B,H20C), C30(H30A,H30B,H30C), C36(H36A,H36B,
 H36C), C40(H40A,H40B,H40C), C28(H28A,H28B,H28C), C16(H16A,H16B,H16C), C39(H39A,
 H39B,H39C), C26(H26A,H26B,H26C), C27(H27A,H27B,H27C), C19(H19A,H19B,H19C),
 C7(H7A,H7B,H7C), C8(H8A,H8B,H8C), C9(H9A,H9B,H9C), C10(H10A,H10B,H10C),
 C37(H37A,H37B,H37C), C1A(H1AA,H1AB,H1AC), C2(H2A,H2B,H2C), C18(H18A,H18B,H18C),
  C6(H6A,H6B,H6C), C47(H47A,H47B,H47C)
;
_olex2_submission_special_instructions 'No special instructions were received'

loop_
_space_group_symop_operation_xyz
'x, y, z'
'-x, -y, -z'

loop_
_atom_site_label
_atom_site_type_symbol
_atom_site_fract_x
_atom_site_fract_y
_atom_site_fract_z
_atom_site_U_iso_or_equiv
_atom_site_adp_type
_atom_site_occupancy
_atom_site_site_symmetry_order
_atom_site_calc_flag
_atom_site_refinement_flags_posn
_atom_site_refinement_flags_adp
Sm1 Sm 0.82873(6) 0.24721(6) 0.25732(3) 0.0332(2) Uani 1 1 d . .
Sm2 Sm 1.12302(6) 0.43552(6) 0.02128(4) 0.0298(2) Uani 1 1 d . .
S1 S 0.9334(3) 0.2037(3) 0.08778(18) 0.0362(7) Uani 1 1 d . .
S2 S 0.8328(3) 0.3305(3) 0.07387(17) 0.0306(7) Uani 1 1 d . .
S3 S 0.8751(3) 0.3174(3) -0.14651(18) 0.0330(7) Uani 1 1 d . .
O1 O 0.9187(9) 0.1856(9) 0.1669(5) 0.040(2) Uani 1 1 d . .
O3 O 0.8330(8) 0.3520(8) 0.1590(5) 0.036(2) Uani 1 1 d . .
O2 O 1.0568(8) 0.2970(9) 0.0959(5) 0.039(2) Uani 1 1 d . .
O5 O 0.8107(8) 0.3874(8) -0.1133(5) 0.038(2) Uani 1 1 d . .
O4 O 0.9345(8) 0.4374(8) 0.0611(5) 0.0333(19) Uani 1 1 d . .
O6 O 0.9536(8) 0.2980(8) -0.0767(5) 0.038(2) Uani 1 1 d . .
C34 C 0.7206(16) 0.1499(15) -0.3232(8) 0.054(4) Uani 1 1 d . .
C38 C 0.862(3) 0.047(2) -0.3487(12) 0.097(8) Uani 1 1 d . .
H38A H 0.8046 -0.0315 -0.3810 0.146 Uiso 1 1 calc GR .
H38B H 0.9325 0.0413 -0.3171 0.146 Uiso 1 1 calc GR .
H38C H 0.8878 0.1023 -0.3827 0.146 Uiso 1 1 calc GR .
C32 C 0.8139(15) 0.0966(13) -0.2199(8) 0.048(4) Uani 1 1 d . .
C14 C 0.6490(14) 0.0385(14) 0.1765(9) 0.050(4) Uani 1 1 d . .
C20 C 0.737(2) -0.0561(18) 0.2816(12) 0.071(5) Uani 1 1 d . .
H20A H 0.8250 -0.0143 0.2900 0.106 Uiso 1 1 calc GR .
H20B H 0.7065 -0.1323 0.2436 0.106 Uiso 1 1 calc GR .
H20C H 0.7197 -0.0707 0.3313 0.106 Uiso 1 1 calc GR .
C30 C 1.1692(17) 0.251(2) -0.1437(9) 0.067(5) Uani 1 1 d . .
H30A H 1.1397 0.1684 -0.1390 0.101 Uiso 1 1 calc GR .
H30B H 1.2243 0.2648 -0.1775 0.101 Uiso 1 1 calc GR .
H30C H 1.1005 0.2682 -0.1668 0.101 Uiso 1 1 calc GR .
C23 C 1.3616(13) 0.4997(15) 0.0334(10) 0.050(4) Uani 1 1 d . .
C25 C 1.2371(15) 0.3349(16) -0.0619(9) 0.052(4) Uani 1 1 d . .
C36 C 0.6799(16) 0.1217(16) -0.1305(9) 0.059(4) Uani 1 1 d . .
H36A H 0.7337 0.1116 -0.0866 0.088 Uiso 1 1 calc GR .
H36B H 0.6109 0.0450 -0.1556 0.088 Uiso 1 1 calc GR .
H36C H 0.6508 0.1798 -0.1110 0.088 Uiso 1 1 calc GR .
C35 C 0.6844(13) 0.1887(14) -0.2634(8) 0.045(3) Uani 1 1 d . .
C40 C 0.5985(16) 0.2428(17) -0.2638(9) 0.059(4) Uani 1 1 d . .
H40A H 0.6425 0.3280 -0.2390 0.088 Uiso 1 1 calc GR .
H40B H 0.5411 0.2041 -0.2347 0.088 Uiso 1 1 calc GR .
H40C H 0.5544 0.2326 -0.3180 0.088 Uiso 1 1 calc GR .
C28 C 1.4526(16) 0.6248(18) 0.0743(15) 0.081(6) Uani 1 1 d . .
H28A H 1.4172 0.6810 0.0633 0.121 Uiso 1 1 calc GR .
H28B H 1.5250 0.6438 0.0552 0.121 Uiso 1 1 calc GR .
H28C H 1.4747 0.6310 0.1309 0.121 Uiso 1 1 calc GR .
C16 C 0.6249(17) 0.0864(18) 0.3792(9) 0.067(5) Uani 1 1 d . .
H16A H 0.6772 0.0523 0.4050 0.101 Uiso 1 1 calc GR .
H16B H 0.5405 0.0367 0.3765 0.101 Uiso 1 1 calc GR .
H16C H 0.6484 0.1672 0.4093 0.101 Uiso 1 1 calc GR .
C24 C 1.3056(15) 0.4537(15) -0.0480(9) 0.049(4) Uani 1 1 d . .
C4 C 1.0441(13) 0.3286(14) 0.3609(7) 0.043(3) Uani 1 1 d . .
C39 C 0.6830(19) 0.1613(19) -0.4063(9) 0.069(5) Uani 1 1 d . .
H39A H 0.5966 0.1432 -0.4207 0.104 Uiso 1 1 calc GR .
H39B H 0.6983 0.1052 -0.4419 0.104 Uiso 1 1 calc GR .
H39C H 0.7298 0.2428 -0.4103 0.104 Uiso 1 1 calc GR .
C5 C 0.9113(13) 0.3927(14) 0.4007(8) 0.043(3) Uani 1 1 d . .
C33 C 0.8018(19) 0.0932(15) -0.2956(9) 0.064(5) Uani 1 1 d . .
C26 C 1.1931(19) 0.1737(17) 0.0220(12) 0.065(5) Uani 1 1 d . .
H26A H 1.1557 0.1722 0.0655 0.098 Uiso 1 1 calc GR .
H26B H 1.2575 0.1464 0.0339 0.098 Uiso 1 1 calc GR .
H26C H 1.1318 0.1211 -0.0260 0.098 Uiso 1 1 calc GR .
C27 C 1.3572(17) 0.403(2) 0.1576(10) 0.066(5) Uani 1 1 d . .
H27A H 1.4207 0.4818 0.1854 0.098 Uiso 1 1 calc GR .
H27B H 1.3875 0.3422 0.1650 0.098 Uiso 1 1 calc GR .
H27C H 1.2866 0.3871 0.1784 0.098 Uiso 1 1 calc GR .
C31 C 0.7493(13) 0.1663(12) -0.1901(8) 0.041(3) Uani 1 1 d . .
C19 C 0.665(2) -0.0310(19) 0.1050(11) 0.085(7) Uani 1 1 d . .
H19A H 0.6694 0.0136 0.0636 0.127 Uiso 1 1 calc GR .
H19B H 0.5959 -0.1091 0.0856 0.127 Uiso 1 1 calc GR .
H19C H 0.7397 -0.0418 0.1202 0.127 Uiso 1 1 calc GR .
C7 C 1.1267(13) 0.4783(15) 0.2768(9) 0.052(4) Uani 1 1 d . .
H7A H 1.1804 0.4387 0.2719 0.078 Uiso 1 1 calc GR .
H7B H 1.1753 0.5631 0.3015 0.078 Uiso 1 1 calc GR .
H7C H 1.0770 0.4700 0.2247 0.078 Uiso 1 1 calc GR .
C8 C 1.1232(16) 0.2618(19) 0.3535(10) 0.062(5) Uani 1 1 d . .
H8A H 1.0755 0.1766 0.3486 0.093 Uiso 1 1 calc GR .
H8B H 1.1920 0.2925 0.4003 0.093 Uiso 1 1 calc GR .
H8C H 1.1529 0.2731 0.3070 0.093 Uiso 1 1 calc GR .
C9 C 0.9459(19) 0.2246(19) 0.4612(10) 0.073(6) Uani 1 1 d . .
H9A H 0.8738 0.2141 0.4794 0.109 Uiso 1 1 calc GR .
H9B H 1.0174 0.2575 0.5063 0.109 Uiso 1 1 calc GR .
H9C H 0.9369 0.1473 0.4331 0.109 Uiso 1 1 calc GR .
C22 C 1.3209(15) 0.3998(15) 0.0703(9) 0.047(4) Uani 1 1 d . .
C10 C 0.8297(15) 0.4175(17) 0.4442(9) 0.062(5) Uani 1 1 d . .
H10A H 0.8055 0.4766 0.4241 0.093 Uiso 1 1 calc GR .
H10B H 0.8722 0.4485 0.5001 0.093 Uiso 1 1 calc GR .
H10C H 0.7576 0.3437 0.4372 0.093 Uiso 1 1 calc GR .
C37 C 0.8715(19) 0.0346(15) -0.1708(10) 0.062(5) Uani 1 1 d . .
H37A H 0.8993 0.0778 -0.1158 0.093 Uiso 1 1 calc GR .
H37B H 0.9406 0.0323 -0.1885 0.093 Uiso 1 1 calc GR .
H37C H 0.8123 -0.0469 -0.1760 0.093 Uiso 1 1 calc GR .
C11 C 0.6382(13) 0.0910(13) 0.2971(8) 0.043(3) Uani 1 1 d . .
C1 C 0.9661(14) 0.4650(13) 0.3508(8) 0.046(3) Uani 1 1 d . .
C12 C 0.5885(13) 0.1542(14) 0.2495(10) 0.048(4) Uani 1 1 d . .
C1A C 0.5421(17) 0.145(2) 0.1010(12) 0.082(7) Uani 1 1 d . .
H1AA H 0.5442 0.2248 0.1148 0.123 Uiso 1 1 calc GR .
H1AB H 0.4582 0.0868 0.0775 0.123 Uiso 1 1 calc GR .
H1AC H 0.5898 0.1444 0.0634 0.123 Uiso 1 1 calc GR .
C13 C 0.5940(13) 0.1141(14) 0.1730(8) 0.050(4) Uani 1 1 d . .
C2 C 1.3394(19) 0.522(2) -0.1117(12) 0.074(6) Uani 1 1 d . .
H2A H 1.2656 0.5149 -0.1480 0.111 Uiso 1 1 calc GR .
H2B H 1.3827 0.4875 -0.1405 0.111 Uiso 1 1 calc GR .
H2C H 1.3914 0.6058 -0.0872 0.111 Uiso 1 1 calc GR .
C15 C 0.9608(15) 0.3095(15) 0.4064(8) 0.048(4) Uani 1 1 d . .
C18 C 0.5238(17) 0.229(2) 0.2696(14) 0.079(6) Uani 1 1 d . .
H18A H 0.5289 0.2407 0.3258 0.119 Uiso 1 1 calc GR .
H18B H 0.4387 0.1889 0.2394 0.119 Uiso 1 1 calc GR .
H18C H 0.5615 0.3067 0.2569 0.119 Uiso 1 1 calc GR .
C17 C 0.6761(13) 0.0204(13) 0.2501(9) 0.046(4) Uani 1 1 d . .
C3 C 1.0478(11) 0.4233(12) 0.3254(8) 0.034(3) Uani 1 1 d . .
C21 C 1.2461(14) 0.2994(14) 0.0105(9) 0.045(3) Uani 1 1 d . .
C6 C 0.9428(17) 0.5663(16) 0.3281(12) 0.065(5) Uani 1 1 d . .
H6A H 0.9735 0.5849 0.2827 0.098 Uiso 1 1 calc GR .
H6B H 0.9841 0.6363 0.3721 0.098 Uiso 1 1 calc GR .
H6C H 0.8556 0.5446 0.3146 0.098 Uiso 1 1 calc GR .
C41 C 0.5053(16) 0.6165(19) 0.4346(11) 0.109(8) Uani 1 1 d D U
C42 C 0.5121(18) 0.5485(15) 0.3690(11) 0.115(10) Uani 1 1 d G .
H42 H 0.4473 0.4734 0.3433 0.137 Uiso 1 1 calc R .
C43 C 0.614(2) 0.591(2) 0.3410(9) 0.109(9) Uani 1 1 d G .
H43 H 0.6185 0.5441 0.2961 0.131 Uiso 1 1 calc R .
C44 C 0.7087(17) 0.701(2) 0.3785(12) 0.105(9) Uani 1 1 d G .
H44 H 0.7782 0.7292 0.3594 0.126 Uiso 1 1 calc R .
C45 C 0.7019(16) 0.7685(16) 0.4442(11) 0.117(10) Uani 1 1 d G .
H45 H 0.7667 0.8436 0.4699 0.140 Uiso 1 1 calc R .
C46 C 0.6002(19) 0.7265(18) 0.4722(8) 0.112(9) Uani 1 1 d G .
H46 H 0.5955 0.7729 0.5171 0.134 Uiso 1 1 calc R .
C47 C 0.405(2) 0.579(4) 0.4641(19) 0.145(13) Uani 1 1 d D .
H47A H 0.3352 0.5781 0.4267 0.217 Uiso 1 1 calc GR .
H47B H 0.4218 0.6334 0.5141 0.217 Uiso 1 1 calc GR .
H47C H 0.3865 0.4983 0.4725 0.217 Uiso 1 1 calc GR .

loop_
_atom_site_aniso_label
_atom_site_aniso_U_11
_atom_site_aniso_U_22
_atom_site_aniso_U_33
_atom_site_aniso_U_23
_atom_site_aniso_U_13
_atom_site_aniso_U_12
Sm1 0.0357(4) 0.0386(4) 0.0222(3) 0.0082(3) 0.0103(3) 0.0107(3)
Sm2 0.0293(4) 0.0364(4) 0.0285(3) 0.0107(3) 0.0118(3) 0.0157(3)
S1 0.0455(19) 0.0368(18) 0.0314(16) 0.0097(13) 0.0173(14) 0.0188(15)
S2 0.0320(16) 0.0356(17) 0.0247(14) 0.0077(12) 0.0115(12) 0.0126(13)
S3 0.0350(17) 0.0326(17) 0.0282(15) 0.0074(12) 0.0103(13) 0.0098(14)
O1 0.059(6) 0.045(6) 0.033(5) 0.018(4) 0.029(5) 0.029(5)
O3 0.044(5) 0.045(6) 0.027(4) 0.017(4) 0.017(4) 0.020(4)
O2 0.040(5) 0.046(6) 0.043(5) 0.019(4) 0.013(4) 0.026(5)
O5 0.033(5) 0.039(5) 0.042(5) 0.014(4) 0.013(4) 0.012(4)
O4 0.029(5) 0.038(5) 0.035(5) 0.007(4) 0.009(4) 0.016(4)
O6 0.037(5) 0.040(5) 0.035(5) 0.010(4) 0.010(4) 0.012(4)
C34 0.075(11) 0.053(10) 0.020(6) 0.003(6) 0.011(7) 0.016(8)
C38 0.16(2) 0.090(17) 0.058(12) 0.002(11) 0.046(14) 0.062(17)
C32 0.063(10) 0.035(8) 0.039(8) 0.004(6) 0.014(7) 0.015(7)
C14 0.047(9) 0.040(9) 0.051(9) 0.007(7) 0.022(7) 0.001(7)
C20 0.092(15) 0.063(12) 0.069(12) 0.025(10) 0.036(11) 0.035(11)
C30 0.066(12) 0.103(15) 0.037(8) 0.005(9) 0.023(8) 0.039(11)
C23 0.034(8) 0.056(10) 0.067(10) 0.012(8) 0.026(8) 0.020(7)
C25 0.056(10) 0.070(12) 0.048(9) 0.010(8) 0.019(8) 0.045(9)
C36 0.059(10) 0.054(10) 0.038(8) 0.010(7) 0.008(7) 0.000(8)
C35 0.038(8) 0.051(9) 0.032(7) 0.008(6) 0.001(6) 0.008(7)
C40 0.053(10) 0.067(11) 0.039(8) 0.007(8) -0.002(7) 0.016(8)
C28 0.034(9) 0.068(13) 0.14(2) 0.009(12) 0.028(11) 0.020(9)
C16 0.071(12) 0.083(13) 0.033(8) 0.014(8) 0.025(8) 0.011(10)
C24 0.057(10) 0.066(11) 0.060(9) 0.036(8) 0.043(8) 0.042(9)
C4 0.047(8) 0.060(10) 0.019(6) 0.006(6) 0.008(6) 0.020(7)
C39 0.076(13) 0.082(14) 0.036(8) 0.006(8) 0.012(8) 0.022(11)
C5 0.034(8) 0.055(9) 0.029(6) -0.005(6) 0.003(6) 0.015(7)
C33 0.099(14) 0.048(10) 0.034(8) -0.003(7) 0.029(9) 0.017(10)
C26 0.082(13) 0.062(12) 0.094(14) 0.038(10) 0.048(11) 0.057(11)
C27 0.055(11) 0.107(16) 0.052(10) 0.021(10) 0.020(8) 0.048(11)
C31 0.042(8) 0.034(8) 0.033(7) 0.008(6) 0.007(6) 0.002(6)
C19 0.094(16) 0.075(14) 0.056(11) -0.021(10) 0.036(11) 0.009(11)
C7 0.036(8) 0.055(10) 0.043(8) 0.014(7) 0.011(6) -0.005(7)
C8 0.050(10) 0.090(14) 0.043(9) 0.004(9) 0.000(7) 0.037(10)
C9 0.079(13) 0.084(14) 0.040(9) 0.024(9) 0.017(9) 0.015(11)
C22 0.056(10) 0.060(10) 0.046(8) 0.018(7) 0.019(7) 0.043(8)
C10 0.044(9) 0.071(12) 0.043(9) -0.013(8) 0.013(7) 0.003(8)
C37 0.097(14) 0.037(9) 0.050(9) 0.003(7) 0.021(9) 0.027(9)
C11 0.044(8) 0.042(8) 0.029(7) 0.006(6) 0.018(6) 0.001(6)
C1 0.052(9) 0.040(8) 0.040(7) 0.005(6) 0.012(7) 0.015(7)
C12 0.032(8) 0.039(9) 0.063(10) 0.011(7) 0.011(7) 0.006(6)
C1A 0.046(11) 0.091(15) 0.074(12) 0.042(11) -0.006(9) -0.006(10)
C13 0.033(8) 0.049(9) 0.032(7) 0.001(6) -0.010(6) -0.007(7)
C2 0.081(13) 0.101(16) 0.096(14) 0.071(13) 0.064(12) 0.063(12)
C15 0.057(10) 0.055(10) 0.025(6) 0.015(6) 0.009(6) 0.014(8)
C18 0.047(11) 0.081(14) 0.097(15) 0.005(12) 0.006(10) 0.026(10)
C17 0.045(8) 0.036(8) 0.055(9) 0.015(7) 0.033(7) 0.005(6)
C3 0.020(6) 0.041(8) 0.040(7) 0.007(6) 0.009(5) 0.010(5)
C21 0.047(9) 0.043(9) 0.059(9) 0.023(7) 0.018(7) 0.026(7)
C6 0.059(11) 0.047(10) 0.082(13) 0.001(9) 0.004(9) 0.027(8)
C41 0.112(12) 0.117(12) 0.105(11) 0.041(9) 0.026(9) 0.052(9)
C42 0.15(3) 0.15(3) 0.081(17) 0.045(18) 0.016(17) 0.11(2)
C43 0.13(3) 0.14(3) 0.096(19) 0.033(18) 0.026(19) 0.09(2)
C44 0.12(2) 0.15(3) 0.102(19) 0.061(19) 0.051(18) 0.10(2)
C45 0.14(3) 0.17(3) 0.080(17) 0.044(19) 0.031(17) 0.10(2)
C46 0.13(2) 0.12(2) 0.073(15) 0.024(15) -0.018(16) 0.06(2)
C47 0.12(3) 0.19(4) 0.13(3) 0.07(3) 0.00(2) 0.08(3)

loop_
_atom_type_symbol
_atom_type_description
_atom_type_scat_dispersion_real
_atom_type_scat_dispersion_imag
_atom_type_scat_source
C C 0.0033 0.0016 'International Tables Vol C Tables 4.2.6.8 and 6.1.1.4'
H H 0.0000 0.0000 'International Tables Vol C Tables 4.2.6.8 and 6.1.1.4'
O O 0.0106 0.0060 'International Tables Vol C Tables 4.2.6.8 and 6.1.1.4'
S S 0.1246 0.1234 'International Tables Vol C Tables 4.2.6.8 and 6.1.1.4'
Sm Sm -0.1638 3.4418 'International Tables Vol C Tables 4.2.6.8 and 6.1.1.4'

loop_
_geom_angle_atom_site_label_1
_geom_angle_atom_site_label_2
_geom_angle_atom_site_label_3
_geom_angle
_geom_angle_site_symmetry_1
_geom_angle_site_symmetry_3
O1 Sm1 C14 78.9(4) . .
O1 Sm1 C4 86.2(4) . .
O1 Sm1 C5 135.0(4) . .
O1 Sm1 C11 122.3(4) . .
O1 Sm1 C1 114.6(4) . .
O1 Sm1 C12 126.2(4) . .
O1 Sm1 C13 97.1(4) . .
O1 Sm1 C15 114.0(4) . .
O1 Sm1 C17 92.5(4) . .
O1 Sm1 C3 86.0(4) . .
O3 Sm1 O1 70.1(3) . .
O3 Sm1 C14 98.6(4) . .
O3 Sm1 C4 112.1(4) . .
O3 Sm1 C5 111.8(4) . .
O3 Sm1 C11 130.4(4) . .
O3 Sm1 C1 83.5(4) . .
O3 Sm1 C12 100.8(4) . .
O3 Sm1 C13 83.7(4) . .
O3 Sm1 C15 132.0(4) . .
O3 Sm1 C17 127.8(4) . .
O3 Sm1 C3 83.5(4) . .
C14 Sm1 C5 140.0(4) . .
C14 Sm1 C11 48.5(4) . .
C14 Sm1 C1 166.0(5) . .
C14 Sm1 C12 49.3(5) . .
C14 Sm1 C13 29.1(5) . .
C14 Sm1 C15 129.4(5) . .
C14 Sm1 C17 29.3(5) . .
C4 Sm1 C14 138.9(5) . .
C4 Sm1 C5 50.3(4) . .
C4 Sm1 C11 116.3(4) . .
C4 Sm1 C1 50.1(5) . .
C4 Sm1 C12 140.7(4) . .
C4 Sm1 C13 164.0(5) . .
C4 Sm1 C15 30.6(4) . .
C4 Sm1 C17 115.4(5) . .
C4 Sm1 C3 30.5(4) . .
C5 Sm1 C11 91.6(4) . .
C5 Sm1 C12 98.2(4) . .
C5 Sm1 C13 127.9(5) . .
C5 Sm1 C17 114.5(4) . .
C11 Sm1 C12 30.6(5) . .
C11 Sm1 C13 49.0(4) . .
C1 Sm1 C5 30.9(4) . .
C1 Sm1 C11 120.4(4) . .
C1 Sm1 C12 116.7(5) . .
C1 Sm1 C13 138.9(5) . .
C1 Sm1 C17 145.4(4) . .
C12 Sm1 C13 30.1(5) . .
C15 Sm1 C5 30.2(5) . .
C15 Sm1 C11 89.7(4) . .
C15 Sm1 C1 50.3(5) . .
C15 Sm1 C12 110.3(5) . .
C15 Sm1 C13 138.1(4) . .
C15 Sm1 C17 100.1(5) . .
C17 Sm1 C11 30.1(4) . .
C17 Sm1 C12 50.5(5) . .
C17 Sm1 C13 49.0(5) . .
C3 Sm1 C14 163.0(5) . .
C3 Sm1 C5 51.2(4) . .
C3 Sm1 C11 139.8(4) . .
C3 Sm1 C1 30.8(4) . .
C3 Sm1 C12 147.2(4) . .
C3 Sm1 C13 164.9(5) . .
C3 Sm1 C15 50.8(4) . .
C3 Sm1 C17 145.9(5) . .
O2 Sm2 Sm2 106.3(2) . 2_765
O2 Sm2 O4 68.7(3) . .
O2 Sm2 O4 144.9(3) . 2_765
O2 Sm2 O6 83.6(3) . .
O2 Sm2 C23 110.0(4) . .
O2 Sm2 C25 100.6(4) . .
O2 Sm2 C24 122.9(4) . .
O2 Sm2 C22 79.0(4) . .
O2 Sm2 C21 74.1(4) . .
O5 Sm2 Sm2 72.0(2) 2_765 2_765
O5 Sm2 O2 101.0(3) 2_765 .
O5 Sm2 O4 78.6(3) 2_765 2_765
O5 Sm2 O4 73.6(3) 2_765 .
O5 Sm2 O6 141.6(3) 2_765 .
O5 Sm2 C23 84.7(4) 2_765 .
O5 Sm2 C25 133.4(4) 2_765 .
O5 Sm2 C24 107.1(4) 2_765 .
O5 Sm2 C22 95.1(4) 2_765 .
O5 Sm2 C21 125.2(4) 2_765 .
O4 Sm2 Sm2 39.66(18) 2_765 2_765
O4 Sm2 Sm2 38.16(19) . 2_765
O4 Sm2 O4 77.8(3) 2_765 .
O4 Sm2 C23 157.2(4) . .
O4 Sm2 C23 104.9(4) 2_765 .
O4 Sm2 C25 104.8(4) 2_765 .
O4 Sm2 C25 152.9(4) . .
O4 Sm2 C24 167.1(4) . .
O4 Sm2 C24 89.7(4) 2_765 .
O4 Sm2 C22 142.5(4) . .
O4 Sm2 C22 136.0(4) 2_765 .
O4 Sm2 C21 141.2(4) . .
O4 Sm2 C21 134.9(4) 2_765 .
O6 Sm2 Sm2 70.2(2) . 2_765
O6 Sm2 O4 72.8(3) . .
O6 Sm2 O4 76.7(3) . 2_765
O6 Sm2 C23 130.0(4) . .
O6 Sm2 C25 81.5(4) . .
O6 Sm2 C24 101.6(4) . .
O6 Sm2 C22 123.0(4) . .
O6 Sm2 C21 92.9(4) . .
C23 Sm2 Sm2 139.9(4) . 2_765
C23 Sm2 C25 49.2(5) . .
C23 Sm2 C24 30.1(5) . .
C25 Sm2 Sm2 137.9(3) . 2_765
C25 Sm2 C24 28.7(5) . .
C24 Sm2 Sm2 129.3(3) . 2_765
C22 Sm2 Sm2 166.6(4) . 2_765
C22 Sm2 C23 31.4(5) . .
C22 Sm2 C25 50.0(5) . .
C22 Sm2 C24 50.3(4) . .
C22 Sm2 C21 30.1(5) . .
C21 Sm2 Sm2 162.8(4) . 2_765
C21 Sm2 C23 50.0(5) . .
C21 Sm2 C25 30.3(5) . .
C21 Sm2 C24 49.0(4) . .
O1 S1 S2 97.2(4) . .
O2 S1 S2 95.8(4) . .
O2 S1 O1 109.8(6) . .
O3 S2 S1 93.8(4) . .
O3 S2 O4 109.1(5) . .
O4 S2 S1 98.9(4) . .
O5 S3 O6 107.1(5) . .
O5 S3 C31 102.5(6) . .
O6 S3 C31 103.4(6) . .
S1 O1 Sm1 136.6(6) . .
S2 O3 Sm1 136.5(5) . .
S1 O2 Sm2 130.5(5) . .
S3 O5 Sm2 133.6(5) . 2_765
Sm2 O4 Sm2 102.2(3) 2_765 .
S2 O4 Sm2 117.9(5) . 2_765
S2 O4 Sm2 125.9(5) . .
S3 O6 Sm2 130.1(5) . .
C35 C34 C39 124.8(17) . .
C35 C34 C33 109.9(13) . .
C33 C34 C39 125.3(14) . .
H38A C38 H38B 109.5 . .
H38A C38 H38C 109.5 . .
H38B C38 H38C 109.5 . .
C33 C38 H38A 109.5 . .
C33 C38 H38B 109.5 . .
C33 C38 H38C 109.5 . .
C33 C32 C31 108.7(15) . .
C33 C32 C37 127.7(16) . .
C37 C32 C31 123.4(12) . .
C19 C14 Sm1 119.3(11) . .
C13 C14 Sm1 77.6(9) . .
C13 C14 C19 124.6(17) . .
C13 C14 C17 111.9(14) . .
C17 C14 Sm1 76.6(9) . .
C17 C14 C19 123.1(18) . .
H20A C20 H20B 109.5 . .
H20A C20 H20C 109.5 . .
H20B C20 H20C 109.5 . .
C17 C20 H20A 109.5 . .
C17 C20 H20B 109.5 . .
C17 C20 H20C 109.5 . .
H30A C30 H30B 109.5 . .
H30A C30 H30C 109.5 . .
H30B C30 H30C 109.5 . .
C25 C30 H30A 109.5 . .
C25 C30 H30B 109.5 . .
C25 C30 H30C 109.5 . .
C28 C23 Sm2 120.1(10) . .
C24 C23 Sm2 76.0(8) . .
C24 C23 C28 127.7(17) . .
C24 C23 C22 106.3(14) . .
C22 C23 Sm2 72.5(8) . .
C22 C23 C28 125.9(17) . .
C30 C25 Sm2 120.8(11) . .
C24 C25 Sm2 75.9(8) . .
C24 C25 C30 125.1(16) . .
C24 C25 C21 108.8(15) . .
C21 C25 Sm2 73.3(8) . .
C21 C25 C30 126.0(17) . .
H36A C36 H36B 109.5 . .
H36A C36 H36C 109.5 . .
H36B C36 H36C 109.5 . .
C31 C36 H36A 109.5 . .
C31 C36 H36B 109.5 . .
C31 C36 H36C 109.5 . .
C34 C35 C40 129.2(14) . .
C34 C35 C31 107.4(14) . .
C40 C35 C31 123.4(13) . .
C35 C40 H40A 109.5 . .
C35 C40 H40B 109.5 . .
C35 C40 H40C 109.5 . .
H40A C40 H40B 109.5 . .
H40A C40 H40C 109.5 . .
H40B C40 H40C 109.5 . .
C23 C28 H28A 109.5 . .
C23 C28 H28B 109.5 . .
C23 C28 H28C 109.5 . .
H28A C28 H28B 109.5 . .
H28A C28 H28C 109.5 . .
H28B C28 H28C 109.5 . .
H16A C16 H16B 109.5 . .
H16A C16 H16C 109.5 . .
H16B C16 H16C 109.5 . .
C11 C16 H16A 109.5 . .
C11 C16 H16B 109.5 . .
C11 C16 H16C 109.5 . .
C23 C24 Sm2 73.9(7) . .
C23 C24 C2 124.6(17) . .
C25 C24 Sm2 75.5(8) . .
C25 C24 C23 109.6(13) . .
C25 C24 C2 124.6(16) . .
C2 C24 Sm2 127.5(10) . .
C8 C4 Sm1 118.5(10) . .
C15 C4 Sm1 75.2(9) . .
C15 C4 C8 126.0(14) . .
C3 C4 Sm1 75.0(8) . .
C3 C4 C8 124.5(13) . .
C3 C4 C15 109.5(13) . .
C34 C39 H39A 109.5 . .
C34 C39 H39B 109.5 . .
C34 C39 H39C 109.5 . .
H39A C39 H39B 109.5 . .
H39A C39 H39C 109.5 . .
H39B C39 H39C 109.5 . .
C10 C5 Sm1 122.6(10) . .
C1 C5 Sm1 74.5(8) . .
C1 C5 C10 123.4(15) . .
C15 C5 Sm1 74.3(8) . .
C15 C5 C10 129.0(15) . .
C15 C5 C1 107.1(12) . .
C34 C33 C38 121.9(16) . .
C32 C33 C34 109.4(14) . .
C32 C33 C38 129(2) . .
H26A C26 H26B 109.5 . .
H26A C26 H26C 109.5 . .
H26B C26 H26C 109.5 . .
C21 C26 H26A 109.5 . .
C21 C26 H26B 109.5 . .
C21 C26 H26C 109.5 . .
H27A C27 H27B 109.5 . .
H27A C27 H27C 109.5 . .
H27B C27 H27C 109.5 . .
C22 C27 H27A 109.5 . .
C22 C27 H27B 109.5 . .
C22 C27 H27C 109.5 . .
C32 C31 S3 102.3(10) . .
C32 C31 C36 117.6(13) . .
C32 C31 C35 104.1(12) . .
C36 C31 S3 110.8(10) . .
C35 C31 S3 100.5(9) . .
C35 C31 C36 119.0(13) . .
C14 C19 H19A 109.5 . .
C14 C19 H19B 109.5 . .
C14 C19 H19C 109.5 . .
H19A C19 H19B 109.5 . .
H19A C19 H19C 109.5 . .
H19B C19 H19C 109.5 . .
H7A C7 H7B 109.5 . .
H7A C7 H7C 109.5 . .
H7B C7 H7C 109.5 . .
C3 C7 H7A 109.5 . .
C3 C7 H7B 109.5 . .
C3 C7 H7C 109.5 . .
C4 C8 H8A 109.5 . .
C4 C8 H8B 109.5 . .
C4 C8 H8C 109.5 . .
H8A C8 H8B 109.5 . .
H8A C8 H8C 109.5 . .
H8B C8 H8C 109.5 . .
H9A C9 H9B 109.5 . .
H9A C9 H9C 109.5 . .
H9B C9 H9C 109.5 . .
C15 C9 H9A 109.5 . .
C15 C9 H9B 109.5 . .
C15 C9 H9C 109.5 . .
C23 C22 Sm2 76.1(8) . .
C23 C22 C27 126.6(16) . .
C27 C22 Sm2 115.5(9) . .
C21 C22 Sm2 76.2(9) . .
C21 C22 C23 106.9(13) . .
C21 C22 C27 126.5(15) . .
C5 C10 H10A 109.5 . .
C5 C10 H10B 109.5 . .
C5 C10 H10C 109.5 . .
H10A C10 H10B 109.5 . .
H10A C10 H10C 109.5 . .
H10B C10 H10C 109.5 . .
C32 C37 H37A 109.5 . .
C32 C37 H37B 109.5 . .
C32 C37 H37C 109.5 . .
H37A C37 H37B 109.5 . .
H37A C37 H37C 109.5 . .
H37B C37 H37C 109.5 . .
C16 C11 Sm1 126.6(10) . .
C12 C11 Sm1 74.7(7) . .
C12 C11 C16 122.4(15) . .
C17 C11 Sm1 74.4(7) . .
C17 C11 C16 127.7(16) . .
C17 C11 C12 108.8(12) . .
C5 C1 Sm1 74.6(8) . .
C5 C1 C6 126.8(15) . .
C3 C1 Sm1 73.9(8) . .
C3 C1 C5 108.4(13) . .
C3 C1 C6 124.8(14) . .
C6 C1 Sm1 117.3(11) . .
C11 C12 Sm1 74.6(8) . .
C11 C12 C18 129.3(15) . .
C13 C12 Sm1 75.2(8) . .
C13 C12 C11 104.8(13) . .
C13 C12 C18 125.1(17) . .
C18 C12 Sm1 123.1(11) . .
H1AA C1A H1AB 109.5 . .
H1AA C1A H1AC 109.5 . .
H1AB C1A H1AC 109.5 . .
C13 C1A H1AA 109.5 . .
C13 C1A H1AB 109.5 . .
C13 C1A H1AC 109.5 . .
C14 C13 Sm1 73.2(9) . .
C14 C13 C12 108.3(14) . .
C14 C13 C1A 126.4(17) . .
C12 C13 Sm1 74.7(8) . .
C12 C13 C1A 125.3(18) . .
C1A C13 Sm1 120.5(10) . .
C24 C2 H2A 109.5 . .
C24 C2 H2B 109.5 . .
C24 C2 H2C 109.5 . .
H2A C2 H2B 109.5 . .
H2A C2 H2C 109.5 . .
H2B C2 H2C 109.5 . .
C4 C15 Sm1 74.3(8) . .
C4 C15 C9 123.4(16) . .
C5 C15 Sm1 75.4(8) . .
C5 C15 C4 108.4(13) . .
C5 C15 C9 127.6(15) . .
C9 C15 Sm1 123.7(11) . .
C12 C18 H18A 109.5 . .
C12 C18 H18B 109.5 . .
C12 C18 H18C 109.5 . .
H18A C18 H18B 109.5 . .
H18A C18 H18C 109.5 . .
H18B C18 H18C 109.5 . .
C14 C17 Sm1 74.0(8) . .
C14 C17 C20 130.4(14) . .
C14 C17 C11 106.1(15) . .
C20 C17 Sm1 114.9(11) . .
C11 C17 Sm1 75.5(8) . .
C11 C17 C20 123.5(14) . .
C4 C3 Sm1 74.5(8) . .
C4 C3 C7 128.2(13) . .
C4 C3 C1 106.5(11) . .
C7 C3 Sm1 119.8(9) . .
C1 C3 Sm1 75.2(8) . .
C1 C3 C7 125.0(14) . .
C25 C21 Sm2 76.4(8) . .
C25 C21 C26 126.8(16) . .
C26 C21 Sm2 119.8(10) . .
C22 C21 Sm2 73.7(8) . .
C22 C21 C25 108.4(14) . .
C22 C21 C26 124.6(15) . .
C1 C6 H6A 109.5 . .
C1 C6 H6B 109.5 . .
C1 C6 H6C 109.5 . .
H6A C6 H6B 109.5 . .
H6A C6 H6C 109.5 . .
H6B C6 H6C 109.5 . .
C42 C41 C46 120.0 . .
C47 C41 C42 122(2) . .
C47 C41 C46 118(2) . .
C41 C42 H42 120.0 . .
C41 C42 C43 120.0 . .
C43 C42 H42 120.0 . .
C42 C43 H43 120.0 . .
C44 C43 C42 120.0 . .
C44 C43 H43 120.0 . .
C43 C44 H44 120.0 . .
C43 C44 C45 120.0 . .
C45 C44 H44 120.0 . .
C44 C45 H45 120.0 . .
C46 C45 C44 120.0 . .
C46 C45 H45 120.0 . .
C41 C46 H46 120.0 . .
C45 C46 C41 120.0 . .
C45 C46 H46 120.0 . .
C41 C47 H47A 109.5 . .
C41 C47 H47B 109.5 . .
C41 C47 H47C 109.5 . .
H47A C47 H47B 109.5 . .
H47A C47 H47C 109.5 . .
H47B C47 H47C 109.5 . .

loop_
_geom_bond_atom_site_label_1
_geom_bond_atom_site_label_2
_geom_bond_distance
_geom_bond_site_symmetry_2
Sm1 O1 2.341(8) .
Sm1 O3 2.322(8) .
Sm1 C14 2.674(15) .
Sm1 C4 2.664(14) .
Sm1 C5 2.690(13) .
Sm1 C11 2.720(12) .
Sm1 C1 2.688(15) .
Sm1 C12 2.722(14) .
Sm1 C13 2.728(14) .
Sm1 C15 2.675(14) .
Sm1 C17 2.706(13) .
Sm1 C3 2.671(13) .
Sm2 Sm2 3.9572(15) 2_765
Sm2 O2 2.322(9) .
Sm2 O5 2.320(10) 2_765
Sm2 O4 2.502(9) 2_765
Sm2 O4 2.584(8) .
Sm2 O6 2.332(9) .
Sm2 C23 2.712(14) .
Sm2 C25 2.734(13) .
Sm2 C24 2.739(12) .
Sm2 C22 2.665(14) .
Sm2 C21 2.695(14) .
S1 S2 2.369(5) .
S1 O1 1.496(8) .
S1 O2 1.493(10) .
S2 O3 1.509(8) .
S2 O4 1.527(9) .
S3 O5 1.528(10) .
S3 O6 1.533(10) .
S3 C31 1.867(14) .
O5 Sm2 2.320(10) 2_765
O4 Sm2 2.502(9) 2_765
C34 C35 1.34(2) .
C34 C39 1.51(2) .
C34 C33 1.48(3) .
C38 H38A 0.9800 .
C38 H38B 0.9800 .
C38 H38C 0.9800 .
C38 C33 1.50(3) .
C32 C33 1.33(2) .
C32 C31 1.50(2) .
C32 C37 1.49(2) .
C14 C19 1.54(2) .
C14 C13 1.36(2) .
C14 C17 1.36(2) .
C20 H20A 0.9800 .
C20 H20B 0.9800 .
C20 H20C 0.9800 .
C20 C17 1.53(3) .
C30 H30A 0.9800 .
C30 H30B 0.9800 .
C30 H30C 0.9800 .
C30 C25 1.54(2) .
C23 C28 1.51(3) .
C23 C24 1.42(2) .
C23 C22 1.45(2) .
C25 C24 1.36(2) .
C25 C21 1.42(2) .
C36 H36A 0.9800 .
C36 H36B 0.9800 .
C36 H36C 0.9800 .
C36 C31 1.529(19) .
C35 C40 1.46(2) .
C35 C31 1.52(2) .
C40 H40A 0.9800 .
C40 H40B 0.9800 .
C40 H40C 0.9800 .
C28 H28A 0.9800 .
C28 H28B 0.9800 .
C28 H28C 0.9800 .
C16 H16A 0.9800 .
C16 H16B 0.9800 .
C16 H16C 0.9800 .
C16 C11 1.515(17) .
C24 C2 1.536(19) .
C4 C8 1.52(2) .
C4 C15 1.408(19) .
C4 C3 1.40(2) .
C39 H39A 0.9800 .
C39 H39B 0.9800 .
C39 H39C 0.9800 .
C5 C10 1.49(2) .
C5 C1 1.43(2) .
C5 C15 1.40(2) .
C26 H26A 0.9800 .
C26 H26B 0.9800 .
C26 H26C 0.9800 .
C26 C21 1.51(2) .
C27 H27A 0.9800 .
C27 H27B 0.9800 .
C27 H27C 0.9800 .
C27 C22 1.53(2) .
C19 H19A 0.9800 .
C19 H19B 0.9800 .
C19 H19C 0.9800 .
C7 H7A 0.9800 .
C7 H7B 0.9800 .
C7 H7C 0.9800 .
C7 C3 1.470(17) .
C8 H8A 0.9800 .
C8 H8B 0.9800 .
C8 H8C 0.9800 .
C9 H9A 0.9800 .
C9 H9B 0.9800 .
C9 H9C 0.9800 .
C9 C15 1.52(2) .
C22 C21 1.39(2) .
C10 H10A 0.9800 .
C10 H10B 0.9800 .
C10 H10C 0.9800 .
C37 H37A 0.9800 .
C37 H37B 0.9800 .
C37 H37C 0.9800 .
C11 C12 1.44(2) .
C11 C17 1.41(2) .
C1 C3 1.424(19) .
C1 C6 1.49(2) .
C12 C13 1.42(2) .
C12 C18 1.50(3) .
C1A H1AA 0.9800 .
C1A H1AB 0.9800 .
C1A H1AC 0.9800 .
C1A C13 1.49(2) .
C2 H2A 0.9800 .
C2 H2B 0.9800 .
C2 H2C 0.9800 .
C18 H18A 0.9800 .
C18 H18B 0.9800 .
C18 H18C 0.9800 .
C6 H6A 0.9800 .
C6 H6B 0.9800 .
C6 H6C 0.9800 .
C41 C42 1.3900 .
C41 C46 1.3900 .
C41 C47 1.389(18) .
C42 H42 0.9500 .
C42 C43 1.3900 .
C43 H43 0.9500 .
C43 C44 1.3900 .
C44 H44 0.9500 .
C44 C45 1.3900 .
C45 H45 0.9500 .
C45 C46 1.3900 .
C46 H46 0.9500 .
C47 H47A 0.9800 .
C47 H47B 0.9800 .
C47 H47C 0.9800 .

loop_
_geom_torsion_atom_site_label_1
_geom_torsion_atom_site_label_2
_geom_torsion_atom_site_label_3
_geom_torsion_atom_site_label_4
_geom_torsion
_geom_torsion_site_symmetry_4
Sm1 C14 C13 C12 -67.1(10) .
Sm1 C14 C13 C1A 115.9(15) .
Sm1 C14 C17 C20 -109.3(17) .
Sm1 C14 C17 C11 69.3(10) .
Sm1 C4 C15 C5 -68.4(10) .
Sm1 C4 C15 C9 120.3(15) .
Sm1 C4 C3 C7 -116.0(14) .
Sm1 C4 C3 C1 69.0(10) .
Sm1 C5 C1 C3 -66.8(10) .
Sm1 C5 C1 C6 112.9(16) .
Sm1 C5 C15 C4 67.6(10) .
Sm1 C5 C15 C9 -121.5(17) .
Sm1 C11 C12 C13 69.7(9) .
Sm1 C11 C12 C18 -120.5(17) .
Sm1 C11 C17 C14 -68.3(10) .
Sm1 C11 C17 C20 110.5(15) .
Sm1 C1 C3 C4 -68.5(9) .
Sm1 C1 C3 C7 116.3(14) .
Sm1 C12 C13 C14 66.1(10) .
Sm1 C12 C13 C1A -116.9(15) .
Sm2 C23 C24 C25 -67.7(10) .
Sm2 C23 C24 C2 124.8(14) .
Sm2 C23 C22 C27 -111.7(14) .
Sm2 C23 C22 C21 70.6(10) .
Sm2 C25 C24 C23 66.6(10) .
Sm2 C25 C24 C2 -125.8(14) .
Sm2 C25 C21 C26 117.2(15) .
Sm2 C25 C21 C22 -67.4(10) .
Sm2 C22 C21 C25 69.1(10) .
Sm2 C22 C21 C26 -115.3(14) .
S1 S2 O3 Sm1 -29.8(7) .
S1 S2 O4 Sm2 150.1(3) 2_765
S1 S2 O4 Sm2 17.5(6) .
S2 S1 O1 Sm1 1.1(9) .
S2 S1 O2 Sm2 -48.2(6) .
O1 S1 O2 Sm2 -148.0(6) .
O3 S2 O4 Sm2 114.6(6) .
O3 S2 O4 Sm2 -112.7(5) 2_765
O2 S1 O1 Sm1 100.0(9) .
O5 S3 O6 Sm2 -66.3(7) .
O5 S3 C31 C32 -177.9(9) .
O5 S3 C31 C36 -51.8(13) .
O5 S3 C31 C35 75.0(10) .
O4 S2 O3 Sm1 -130.6(7) .
O6 S3 O5 Sm2 53.3(8) 2_765
O6 S3 C31 C32 -66.5(9) .
O6 S3 C31 C36 59.6(13) .
O6 S3 C31 C35 -173.7(9) .
C34 C35 C31 S3 99.0(13) .
C34 C35 C31 C32 -6.7(16) .
C34 C35 C31 C36 -139.9(15) .
C30 C25 C24 Sm2 117.9(15) .
C30 C25 C24 C23 -175.5(14) .
C30 C25 C24 C2 -8(2) .
C30 C25 C21 Sm2 -116.3(15) .
C30 C25 C21 C26 1(2) .
C30 C25 C21 C22 176.3(14) .
C23 C22 C21 Sm2 -70.5(9) .
C23 C22 C21 C25 -1.4(16) .
C23 C22 C21 C26 174.1(13) .
C35 C34 C33 C38 -176.6(18) .
C35 C34 C33 C32 1(2) .
C40 C35 C31 S3 -81.3(15) .
C40 C35 C31 C32 173.0(14) .
C40 C35 C31 C36 40(2) .
C28 C23 C24 Sm2 -117.4(15) .
C28 C23 C24 C25 174.9(14) .
C28 C23 C24 C2 7(2) .
C28 C23 C22 Sm2 114.9(14) .
C28 C23 C22 C27 3(2) .
C28 C23 C22 C21 -174.5(14) .
C16 C11 C12 Sm1 124.0(14) .
C16 C11 C12 C13 -166.3(13) .
C16 C11 C12 C18 3(2) .
C16 C11 C17 Sm1 -124.5(15) .
C16 C11 C17 C14 167.2(15) .
C16 C11 C17 C20 -14(2) .
C24 C23 C22 Sm2 -69.1(10) .
C24 C23 C22 C27 179.2(14) .
C24 C23 C22 C21 1.4(15) .
C24 C25 C21 Sm2 68.2(10) .
C24 C25 C21 C26 -174.6(14) .
C24 C25 C21 C22 0.9(17) .
C39 C34 C35 C40 4(3) .
C39 C34 C35 C31 -176.6(15) .
C39 C34 C33 C38 4(3) .
C39 C34 C33 C32 -178.9(16) .
C5 C1 C3 Sm1 67.3(10) .
C5 C1 C3 C4 -1.2(16) .
C5 C1 C3 C7 -176.4(13) .
C33 C34 C35 C40 -175.6(16) .
C33 C34 C35 C31 4.0(18) .
C33 C32 C31 S3 -97.3(13) .
C33 C32 C31 C36 141.1(15) .
C33 C32 C31 C35 7.1(17) .
C27 C22 C21 Sm2 111.7(14) .
C27 C22 C21 C25 -179.2(14) .
C27 C22 C21 C26 -4(2) .
C31 S3 O5 Sm2 161.8(7) 2_765
C31 S3 O6 Sm2 -174.2(6) .
C31 C32 C33 C34 -4.9(19) .
C31 C32 C33 C38 171.9(19) .
C19 C14 C13 Sm1 -117.2(15) .
C19 C14 C13 C12 175.7(14) .
C19 C14 C13 C1A -1(3) .
C19 C14 C17 Sm1 116.5(15) .
C19 C14 C17 C20 7(3) .
C19 C14 C17 C11 -174.2(14) .
C8 C4 C15 Sm1 -114.7(15) .
C8 C4 C15 C5 176.9(14) .
C8 C4 C15 C9 6(2) .
C8 C4 C3 Sm1 114.6(14) .
C8 C4 C3 C7 -1(2) .
C8 C4 C3 C1 -176.4(14) .
C22 C23 C24 Sm2 66.7(9) .
C22 C23 C24 C25 -0.9(16) .
C22 C23 C24 C2 -168.5(13) .
C10 C5 C1 Sm1 -119.2(14) .
C10 C5 C1 C3 174.0(13) .
C10 C5 C1 C6 -6(2) .
C10 C5 C15 Sm1 119.6(15) .
C10 C5 C15 C4 -172.8(14) .
C10 C5 C15 C9 -2(3) .
C37 C32 C33 C34 170.1(16) .
C37 C32 C33 C38 -13(3) .
C37 C32 C31 S3 87.5(16) .
C37 C32 C31 C36 -34(2) .
C37 C32 C31 C35 -168.2(15) .
C11 C12 C13 Sm1 -69.3(9) .
C11 C12 C13 C14 -3.2(16) .
C11 C12 C13 C1A 173.8(14) .
C1 C5 C15 Sm1 -67.8(10) .
C1 C5 C15 C4 -0.3(17) .
C1 C5 C15 C9 170.6(16) .
C12 C11 C17 Sm1 67.4(10) .
C12 C11 C17 C14 -0.8(16) .
C12 C11 C17 C20 177.9(14) .
C13 C14 C17 Sm1 -70.6(11) .
C13 C14 C17 C20 -179.9(16) .
C13 C14 C17 C11 -1.3(17) .
C15 C4 C3 Sm1 -67.9(11) .
C15 C4 C3 C7 176.1(14) .
C15 C4 C3 C1 1.1(16) .
C15 C5 C1 Sm1 67.7(10) .
C15 C5 C1 C3 0.9(16) .
C15 C5 C1 C6 -179.4(15) .
C18 C12 C13 Sm1 120.3(16) .
C18 C12 C13 C14 -173.6(15) .
C18 C12 C13 C1A 3(2) .
C17 C14 C13 Sm1 70.0(11) .
C17 C14 C13 C12 2.9(18) .
C17 C14 C13 C1A -174.1(14) .
C17 C11 C12 Sm1 -67.2(10) .
C17 C11 C12 C13 2.4(15) .
C17 C11 C12 C18 172.3(16) .
C3 C4 C15 Sm1 67.8(10) .
C3 C4 C15 C5 -0.5(17) .
C3 C4 C15 C9 -171.9(14) .
C21 C25 C24 Sm2 -66.5(10) .
C21 C25 C24 C23 0.1(16) .
C21 C25 C24 C2 167.6(14) .
C6 C1 C3 Sm1 -112.4(15) .
C6 C1 C3 C4 179.1(15) .
C6 C1 C3 C7 4(2) .
C41 C42 C43 C44 0.0 .
C42 C41 C46 C45 0.0 .
C42 C43 C44 C45 0.0 .
C43 C44 C45 C46 0.0 .
C44 C45 C46 C41 0.0 .
C46 C41 C42 C43 0.0 .
C47 C41 C42 C43 179(2) .
C47 C41 C46 C45 -179(2) .
